data_2231099
loop_
_publ_author_name
'Kanchanadevi, J.'
'Anbalagan, G.'
'Saravanan, V.'
'Mohanakrishnan, A. K.'
'Manivannan, V.'

_publ_section_title
;
 (Acetoxy)(2-methylphenyl)methyl acetate
;
_journal_coeditor_code GK2393
_journal_issue 8
_journal_name_full 'Acta Crystallographica Section E'
_journal_page_first o2111
_journal_paper_doi 10.1107/S1600536811028625
_journal_volume 67
_journal_year 2011
_chemical_formula_iupac 'C12 H14 O4'
_chemical_formula_moiety 'C12 H14 O4'
_chemical_formula_sum 'C12 H14 O4'
_chemical_formula_weight 222.23
_chemical_name_systematic
;
(Acetoxy)(2-methylphenyl)methyl acetate
;
_space_group_IT_number 15
_symmetry_cell_setting monoclinic
_symmetry_space_group_name_Hall '-C 2yc'
_symmetry_space_group_name_H-M 'C 1 2/c 1'
_atom_sites_solution_hydrogens geom
_atom_sites_solution_primary direct
_atom_sites_solution_secondary difmap
_audit_creation_method SHELXL97
_cell_angle_alpha 90.00
_cell_angle_beta 99.17(5)
_cell_angle_gamma 90.00
_cell_formula_units_Z 8
_cell_length_a 15.757(5)
_cell_length_b 7.564(5)
_cell_length_c 19.886(5)
_cell_measurement_reflns_used 7598
_cell_measurement_temperature 295(2)
_cell_measurement_theta_max 26.50
_cell_measurement_theta_min 2.05
_cell_volume 2339.8(18)
_computing_cell_refinement 'SAINT (Bruker, 2004)'
_computing_data_collection 'APEX2 (Bruker, 2004)'
_computing_data_reduction 'SAINT (Bruker, 2004)'
_computing_molecular_graphics 'PLATON (Spek, 2009)'
_computing_publication_material 'SHELXL97 (Sheldrick, 2008)'
_computing_structure_refinement 'SHELXL97 (Sheldrick, 2008)'
_computing_structure_solution 'SHELXS97 (Sheldrick, 2008)'
_diffrn_ambient_temperature 295(2)
_diffrn_measured_fraction_theta_full 0.998
_diffrn_measured_fraction_theta_max 0.998
_diffrn_measurement_device_type 'Bruker Kappa APEXII CCD'
_diffrn_measurement_method '\w and \f'
_diffrn_radiation_monochromator graphite
_diffrn_radiation_source 'fine-focus sealed tube'
_diffrn_radiation_type MoK\a
_diffrn_radiation_wavelength 0.71073
_diffrn_reflns_av_R_equivalents 0.0270
_diffrn_reflns_av_sigmaI/netI 0.0208
_diffrn_reflns_limit_h_max 19
_diffrn_reflns_limit_h_min -13
_diffrn_reflns_limit_k_max 8
_diffrn_reflns_limit_k_min -9
_diffrn_reflns_limit_l_max 24
_diffrn_reflns_limit_l_min -24
_diffrn_reflns_number 12571
_diffrn_reflns_theta_full 26.45
_diffrn_reflns_theta_max 26.45
_diffrn_reflns_theta_min 2.07
_exptl_absorpt_coefficient_mu 0.095
_exptl_absorpt_correction_T_max 0.975
_exptl_absorpt_correction_T_min 0.950
_exptl_absorpt_correction_type multi-scan
_exptl_absorpt_process_details '(SADABS; Sheldrick, 1996)'
_exptl_crystal_colour colourless
_exptl_crystal_density_diffrn 1.262
_exptl_crystal_density_method 'not measured'
_exptl_crystal_description block
_exptl_crystal_F_000 944
_exptl_crystal_size_max 0.25
_exptl_crystal_size_mid 0.20
_exptl_crystal_size_min 0.15
_refine_diff_density_max 0.201
_refine_diff_density_min -0.191
_refine_ls_extinction_coef 0.0066(8)
_refine_ls_extinction_expression Fc^*^=kFc[1+0.001xFc^2^\l^3^/sin(2\q)]^-1/4^
_refine_ls_extinction_method SHELXL
_refine_ls_goodness_of_fit_ref 1.045
_refine_ls_hydrogen_treatment constr
_refine_ls_matrix_type full
_refine_ls_number_parameters 149
_refine_ls_number_reflns 2414
_refine_ls_number_restraints 0
_refine_ls_restrained_S_all 1.045
_refine_ls_R_factor_all 0.0564
_refine_ls_R_factor_gt 0.0412
_refine_ls_shift/su_max 0.001
_refine_ls_shift/su_mean 0.000
_refine_ls_structure_factor_coef Fsqd
_refine_ls_weighting_details 'calc w=1/[\s^2^(Fo^2^)+(0.0609P)^2^+0.9232P] where P=(Fo^2^+2Fc^2^)/3'
_refine_ls_weighting_scheme calc
_refine_ls_wR_factor_gt 0.1143
_refine_ls_wR_factor_ref 0.1249
_reflns_number_gt 1856
_reflns_number_total 2414
_reflns_threshold_expression >2sigma(I)
_cod_data_source_file gk2393.cif
_cod_data_source_block I
_cod_original_sg_symbol_H-M 'C 2/c'
_cod_database_code 2231099
_cod_database_fobs_code 2231099

loop_
_symmetry_equiv_pos_as_xyz
'x, y, z'
'-x, y, -z+1/2'
'x+1/2, y+1/2, z'
'-x+1/2, y+1/2, -z+1/2'
'-x, -y, -z'
'x, -y, z-1/2'
'-x+1/2, -y+1/2, -z'
'x+1/2, -y+1/2, z-1/2'

loop_
_atom_site_type_symbol
_atom_site_label
_atom_site_fract_x
_atom_site_fract_y
_atom_site_fract_z
_atom_site_U_iso_or_equiv
_atom_site_adp_type
_atom_site_calc_flag
_atom_site_refinement_flags
_atom_site_occupancy
_atom_site_symmetry_multiplicity
C C1 0.70247(11) -0.0332(2) 0.68559(8) 0.0539(4) Uani d . 1 1
C C2 0.77083(15) -0.0812(3) 0.73557(9) 0.0703(6) Uani d . 1 1
H H2 0.7592 -0.1354 0.7751 0.084 Uiso calc R 1 1
C C3 0.85476(14) -0.0510(3) 0.72841(10) 0.0744(6) Uani d . 1 1
H H3 0.8990 -0.0842 0.7628 0.089 Uiso calc R 1 1
C C4 0.87350(12) 0.0281(3) 0.67050(10) 0.0670(5) Uani d . 1 1
H H4 0.9303 0.0492 0.6654 0.080 Uiso calc R 1 1
C C5 0.80723(10) 0.0760(2) 0.61999(9) 0.0530(4) Uani d . 1 1
H H5 0.8196 0.1295 0.5806 0.064 Uiso calc R 1 1
C C6 0.72234(10) 0.04578(19) 0.62698(7) 0.0447(4) Uani d . 1 1
C C7 0.65391(10) 0.10316(19) 0.56986(7) 0.0434(4) Uani d . 1 1
H H7 0.5963 0.0783 0.5802 0.052 Uiso calc R 1 1
C C8 0.60492(10) 0.3993(2) 0.57295(8) 0.0513(4) Uani d . 1 1
C C9 0.61840(14) 0.5811(2) 0.54922(12) 0.0794(6) Uani d . 1 1
H H9A 0.5646 0.6435 0.5424 0.119 Uiso calc R 1 1
H H9B 0.6407 0.5762 0.5071 0.119 Uiso calc R 1 1
H H9C 0.6586 0.6416 0.5828 0.119 Uiso calc R 1 1
C C10 0.60738(10) 0.0292(2) 0.45432(8) 0.0494(4) Uani d . 1 1
C C11 0.62941(13) -0.0747(3) 0.39646(10) 0.0717(5) Uani d . 1 1
H H11A 0.5777 -0.1068 0.3666 0.108 Uiso calc R 1 1
H H11B 0.6598 -0.1798 0.4133 0.108 Uiso calc R 1 1
H H11C 0.6651 -0.0050 0.3719 0.108 Uiso calc R 1 1
C C12 0.61143(13) -0.0643(3) 0.69723(10) 0.0740(6) Uani d . 1 1
H H12A 0.6119 -0.1331 0.7379 0.111 Uiso calc R 1 1
H H12B 0.5804 -0.1269 0.6591 0.111 Uiso calc R 1 1
H H12C 0.5840 0.0472 0.7022 0.111 Uiso calc R 1 1
O O1 0.66431(6) 0.28750(13) 0.55632(5) 0.0477(3) Uani d . 1 1
O O2 0.54980(9) 0.35382(19) 0.60388(8) 0.0794(4) Uani d . 1 1
O O3 0.66880(7) 0.01209(13) 0.51011(5) 0.0469(3) Uani d . 1 1
O O4 0.54496(8) 0.11891(18) 0.45344(6) 0.0649(4) Uani d . 1 1

loop_
_atom_site_aniso_label
_atom_site_aniso_U_11
_atom_site_aniso_U_22
_atom_site_aniso_U_33
_atom_site_aniso_U_12
_atom_site_aniso_U_13
_atom_site_aniso_U_23
C1 0.0757(11) 0.0441(9) 0.0415(9) 0.0013(8) 0.0083(8) 0.0000(7)
C2 0.1023(16) 0.0611(11) 0.0444(10) 0.0105(11) 0.0019(9) 0.0072(8)
C3 0.0860(14) 0.0725(13) 0.0567(12) 0.0227(11) -0.0132(10) -0.0030(10)
C4 0.0614(10) 0.0700(12) 0.0659(12) 0.0116(9) -0.0017(9) -0.0120(10)
C5 0.0596(10) 0.0499(9) 0.0496(9) 0.0049(7) 0.0089(7) -0.0031(7)
C6 0.0590(9) 0.0351(7) 0.0394(8) 0.0033(6) 0.0060(6) -0.0028(6)
C7 0.0533(8) 0.0358(8) 0.0423(8) 0.0010(6) 0.0119(6) 0.0014(6)
C8 0.0531(9) 0.0507(9) 0.0482(9) 0.0113(7) 0.0023(7) -0.0071(7)
C9 0.0886(14) 0.0432(10) 0.1066(17) 0.0173(10) 0.0163(12) 0.0014(10)
C10 0.0558(9) 0.0470(9) 0.0445(9) -0.0060(7) 0.0055(7) 0.0033(7)
C11 0.0824(13) 0.0797(13) 0.0508(10) -0.0020(10) 0.0039(9) -0.0145(9)
C12 0.0912(14) 0.0805(13) 0.0538(11) -0.0122(11) 0.0222(10) 0.0127(10)
O1 0.0520(6) 0.0355(6) 0.0573(7) 0.0054(4) 0.0135(5) 0.0036(5)
O2 0.0832(9) 0.0732(9) 0.0908(10) 0.0161(7) 0.0418(8) -0.0052(8)
O3 0.0573(6) 0.0417(6) 0.0407(6) 0.0042(4) 0.0053(5) -0.0033(4)
O4 0.0595(7) 0.0741(9) 0.0586(7) 0.0104(6) 0.0021(6) 0.0037(6)

loop_
_atom_type_symbol
_atom_type_description
_atom_type_scat_dispersion_real
_atom_type_scat_dispersion_imag
_atom_type_scat_source
C C 0.0033 0.0016 'International Tables Vol C Tables 4.2.6.8 and 6.1.1.4'
H H 0.0000 0.0000 'International Tables Vol C Tables 4.2.6.8 and 6.1.1.4'
O O 0.0106 0.0060 'International Tables Vol C Tables 4.2.6.8 and 6.1.1.4'

loop_
_geom_angle_atom_site_label_1
_geom_angle_atom_site_label_2
_geom_angle_atom_site_label_3
_geom_angle
C6 C1 C2 117.32(17)
C6 C1 C12 122.91(15)
C2 C1 C12 119.76(17)
C3 C2 C1 122.11(18)
C3 C2 H2 118.9
C1 C2 H2 118.9
C4 C3 C2 120.01(17)
C4 C3 H3 120.0
C2 C3 H3 120.0
C3 C4 C5 119.19(19)
C3 C4 H4 120.4
C5 C4 H4 120.4
C4 C5 C6 121.02(17)
C4 C5 H5 119.5
C6 C5 H5 119.5
C5 C6 C1 120.36(15)
C5 C6 C7 117.72(14)
C1 C6 C7 121.92(14)
O3 C7 O1 105.94(11)
O3 C7 C6 107.31(12)
O1 C7 C6 109.49(12)
O3 C7 H7 111.3
O1 C7 H7 111.3
C6 C7 H7 111.3
O2 C8 O1 122.63(16)
O2 C8 C9 125.89(16)
O1 C8 C9 111.48(16)
C8 C9 H9A 109.5
C8 C9 H9B 109.5
H9A C9 H9B 109.5
C8 C9 H9C 109.5
H9A C9 H9C 109.5
H9B C9 H9C 109.5
O4 C10 O3 123.03(15)
O4 C10 C11 125.86(16)
O3 C10 C11 111.10(15)
C10 C11 H11A 109.5
C10 C11 H11B 109.5
H11A C11 H11B 109.5
C10 C11 H11C 109.5
H11A C11 H11C 109.5
H11B C11 H11C 109.5
C1 C12 H12A 109.5
C1 C12 H12B 109.5
H12A C12 H12B 109.5
C1 C12 H12C 109.5
H12A C12 H12C 109.5
H12B C12 H12C 109.5
C8 O1 C7 117.51(13)
C10 O3 C7 116.42(12)

loop_
_geom_bond_atom_site_label_1
_geom_bond_atom_site_label_2
_geom_bond_distance
C1 C6 1.389(2)
C1 C2 1.392(3)
C1 C12 1.508(3)
C2 C3 1.372(3)
C2 H2 0.9300
C3 C4 1.371(3)
C3 H3 0.9300
C4 C5 1.377(2)
C4 H4 0.9300
C5 C6 1.386(2)
C5 H5 0.9300
C6 C7 1.500(2)
C7 O3 1.4248(18)
C7 O1 1.434(2)
C7 H7 0.9800
C8 O2 1.192(2)
C8 O1 1.3413(19)
C8 C9 1.480(3)
C9 H9A 0.9600
C9 H9B 0.9600
C9 H9C 0.9600
C10 O4 1.1929(19)
C10 O3 1.3572(19)
C10 C11 1.480(3)
C11 H11A 0.9600
C11 H11B 0.9600
C11 H11C 0.9600
C12 H12A 0.9600
C12 H12B 0.9600
C12 H12C 0.9600

loop_
_geom_hbond_atom_site_label_D
_geom_hbond_atom_site_label_H
_geom_hbond_atom_site_label_A
_geom_hbond_site_symmetry_A
_geom_hbond_distance_DH
_geom_hbond_distance_HA
_geom_hbond_distance_DA
_geom_hbond_angle_DHA
_geom_hbond_publ_flag
C9 H9A O4 5_666 0.96 2.50 3.425(3) 161 y

loop_
_geom_torsion_atom_site_label_1
_geom_torsion_atom_site_label_2
_geom_torsion_atom_site_label_3
_geom_torsion_atom_site_label_4
_geom_torsion
C6 C1 C2 C3 0.7(3)
C12 C1 C2 C3 -178.03(19)
C1 C2 C3 C4 -0.3(3)
C2 C3 C4 C5 -0.1(3)
C3 C4 C5 C6 0.1(3)
C4 C5 C6 C1 0.3(2)
C4 C5 C6 C7 179.53(15)
C2 C1 C6 C5 -0.7(2)
C12 C1 C6 C5 177.99(17)
C2 C1 C6 C7 -179.89(15)
C12 C1 C6 C7 -1.2(2)
C5 C6 C7 O3 59.25(17)
C1 C6 C7 O3 -121.51(15)
C5 C6 C7 O1 -55.29(17)
C1 C6 C7 O1 123.95(15)
O2 C8 O1 C7 7.3(2)
C9 C8 O1 C7 -173.66(14)
O3 C7 O1 C8 134.50(12)
C6 C7 O1 C8 -110.08(14)
O4 C10 O3 C7 2.1(2)
C11 C10 O3 C7 -178.64(14)
O1 C7 O3 C10 -71.00(15)
C6 C7 O3 C10 172.10(12)

loop_
_cod_related_entry_id
_cod_related_entry_database
_cod_related_entry_code
1 ChemSpider 9790245
